data_7013425
loop_
_publ_author_name
'Seeber, Georg'
'Long, De-Liang'
'Kariuki, Benson M.'
'Cronin, Leroy'

_publ_section_title
;
 Palladium(ii)-based cis,trans-1,3,5-triaminocyclohexane complexes
 demonstrating a variety of coordination modes and
 architecturesElectronic supplementary information (ESI) available: A
 detailed description of the coordinative flexibility of trans-tach.
 Fig. S1: Diagram defining interplanar angle ? and torsion angle ?.
 Table S1: interplanar angles ? and torsion angles ? for complexes 1?7.
 See http://www.rsc.org/suppdata/dt/b3/b307616d/
;
_journal_issue 23
_journal_name_full 'Dalton Transactions'
_journal_page_first 4498
_journal_paper_doi 10.1039/b307616d
_journal_year 2003
_chemical_formula_moiety '(C36 H90 Br6 N18 Pd6 6+), 6(Br -), 20(H2 O)'
_chemical_formula_sum 'C36 H130 Br12 N18 O20 Pd6'
_chemical_formula_weight 2732.90
_chemical_name_common 'Complex 6 (Pd(L)Br)6Br6'
_chemical_name_systematic
;
Complex 6
[Pd(L)Br]6Br6
;
_space_group_IT_number 14
_symmetry_cell_setting monoclinic
_symmetry_space_group_name_Hall '-P 2yn'
_symmetry_space_group_name_H-M 'P 1 21/n 1'
_atom_sites_solution_hydrogens geom
_atom_sites_solution_primary direct
_atom_sites_solution_secondary difmap
_audit_creation_method SHELXL-97
_cell_angle_alpha 90.00
_cell_angle_beta 90.7010(10)
_cell_angle_gamma 90.00
_cell_formula_units_Z 2
_cell_length_a 12.4054(2)
_cell_length_b 26.6675(5)
_cell_length_c 12.8312(2)
_cell_measurement_reflns_used 8317
_cell_measurement_temperature 120(2)
_cell_measurement_theta_max 26.0
_cell_measurement_theta_min 1.5
_cell_volume 4244.51(12)
_computing_cell_refinement 'HKL Scalepack (Otwinowski & Minor 1997)'
_computing_data_collection 'Collect (Nonius BV, 1997-2000)'
_computing_data_reduction 'HKL Denzo and Scalepack (Otwinowski & Minor 1997)'
_computing_molecular_graphics 'Ortep-3 for Windows (Farrugia, 1997)'
_computing_publication_material 'WinGX publication routines (Farrugia, 1999)'
_computing_structure_refinement 'SHELXL-97 (Sheldrick, 1997)'
_computing_structure_solution 'SHELXS-97 (Sheldrick, 1997)'
_diffrn_ambient_temperature 120(2)
_diffrn_measured_fraction_theta_full 0.997
_diffrn_measured_fraction_theta_max 0.997
_diffrn_measurement_device_type 'Nonius Kappa-CCD'
_diffrn_measurement_method Omega
_diffrn_radiation_monochromator graphite
_diffrn_radiation_source 'fine-focus sealed tube'
_diffrn_radiation_type MoK\a
_diffrn_radiation_wavelength 0.71073
_diffrn_reflns_av_R_equivalents 0.1146
_diffrn_reflns_av_sigmaI/netI 0.0542
_diffrn_reflns_limit_h_max 15
_diffrn_reflns_limit_h_min -15
_diffrn_reflns_limit_k_max 32
_diffrn_reflns_limit_k_min 0
_diffrn_reflns_limit_l_max 15
_diffrn_reflns_limit_l_min 0
_diffrn_reflns_number 26763
_diffrn_reflns_theta_full 26.00
_diffrn_reflns_theta_max 26.00
_diffrn_reflns_theta_min 1.53
_exptl_absorpt_coefficient_mu 6.958
_exptl_absorpt_correction_T_max 1.196
_exptl_absorpt_correction_T_min 0.759
_exptl_absorpt_correction_type empirical
_exptl_absorpt_process_details
;
R. H. Blessing, Acta Crystallogr., Sect A 1995, 51, 33-38
;
_exptl_crystal_colour yellow
_exptl_crystal_density_diffrn 2.138
_exptl_crystal_density_method 'not measured'
_exptl_crystal_description block
_exptl_crystal_F_000 2656
_exptl_crystal_size_max 0.26
_exptl_crystal_size_mid 0.14
_exptl_crystal_size_min 0.07
_refine_diff_density_max 0.891
_refine_diff_density_min -0.913
_refine_diff_density_rms 0.206
_refine_ls_extinction_method none
_refine_ls_goodness_of_fit_ref 1.131
_refine_ls_hydrogen_treatment mixed
_refine_ls_matrix_type full
_refine_ls_number_parameters 475
_refine_ls_number_reflns 8317
_refine_ls_number_restraints 30
_refine_ls_restrained_S_all 1.129
_refine_ls_R_factor_all 0.0647
_refine_ls_R_factor_gt 0.0391
_refine_ls_shift/su_max 0.001
_refine_ls_shift/su_mean 0.000
_refine_ls_structure_factor_coef Fsqd
_refine_ls_weighting_details 'calc w=1/[\s^2^(Fo^2^)+(0.0415P)^2^+7.1163P] where P=(Fo^2^+2Fc^2^)/3'
_refine_ls_weighting_scheme calc
_refine_ls_wR_factor_gt 0.0849
_refine_ls_wR_factor_ref 0.0919
_reflns_number_gt 6573
_reflns_number_total 8317
_reflns_threshold_expression >2sigma(I)
_cod_data_source_file b307616d.txt
_cod_data_source_block 5
_cod_depositor_comments
;
The following automatic conversions were performed:
'_symmetry_cell_setting' value 'Monoclinic' changed to 'monoclinic'
according to '/home/saulius/struct/CIF-dictionaries/cif_core.dic'
dictionary named 'cif_core.dic' version 2.4.1 from
2010-06-29.

'_exptl_absorpt_correction_type' value 'Empirical' changed to
'empirical' according to
'/home/saulius/struct/CIF-dictionaries/cif_core.dic' dictionary named
'cif_core.dic' version 2.4.1 from 2010-06-29.

Automatic conversion script
Id: cif_fix_enum 1527 2010-12-29 10:47:43Z saulius 
;
_cod_original_sg_symbol_H-M P21/n
_cod_database_code 7013425

loop_
_symmetry_equiv_pos_as_xyz
'x, y, z'
'-x+1/2, y+1/2, -z+1/2'
'-x, -y, -z'
'x-1/2, -y-1/2, z-1/2'

loop_
_atom_site_label
_atom_site_type_symbol
_atom_site_fract_x
_atom_site_fract_y
_atom_site_fract_z
_atom_site_U_iso_or_equiv
_atom_site_adp_type
_atom_site_occupancy
_atom_site_symmetry_multiplicity
_atom_site_calc_flag
_atom_site_refinement_flags
_atom_site_disorder_assembly
_atom_site_disorder_group
C1 C 0.3127(4) 0.7866(2) 0.4626(4) 0.0138(12) Uani 1 1 d . . .
H1 H 0.2522 0.7685 0.4934 0.017 Uiso 1 1 calc R . .
C2 C 0.3617(4) 0.7534(2) 0.3806(4) 0.0158(12) Uani 1 1 d . . .
H2A H 0.3103 0.7496 0.3236 0.019 Uiso 1 1 calc R . .
H2B H 0.3743 0.7204 0.4104 0.019 Uiso 1 1 calc R . .
C3 C 0.4670(4) 0.7732(2) 0.3375(4) 0.0154(12) Uani 1 1 d . . .
H3 H 0.4986 0.7468 0.2942 0.019 Uiso 1 1 calc R . .
C4 C 0.5472(4) 0.7852(2) 0.4260(4) 0.0167(13) Uani 1 1 d . . .
H4A H 0.5699 0.7542 0.4591 0.020 Uiso 1 1 calc R . .
H4B H 0.6105 0.8010 0.3970 0.020 Uiso 1 1 calc R . .
C5 C 0.4991(4) 0.8197(2) 0.5078(4) 0.0148(12) Uani 1 1 d . . .
H5 H 0.4828 0.8519 0.4744 0.018 Uiso 1 1 calc R . .
C6 C 0.3940(4) 0.7983(2) 0.5494(4) 0.0145(12) Uani 1 1 d . . .
H6A H 0.3625 0.8222 0.5972 0.017 Uiso 1 1 calc R . .
H6B H 0.4095 0.7678 0.5881 0.017 Uiso 1 1 calc R . .
C7 C 0.4861(4) 0.9326(2) 0.9138(4) 0.0154(12) Uani 1 1 d . . .
H7 H 0.4402 0.9574 0.9481 0.018 Uiso 1 1 calc R . .
C8 C 0.4587(5) 0.8808(2) 0.9586(4) 0.0183(13) Uani 1 1 d . . .
H8A H 0.4599 0.8826 1.0341 0.022 Uiso 1 1 calc R . .
H8B H 0.3863 0.8716 0.9366 0.022 Uiso 1 1 calc R . .
C9 C 0.5373(4) 0.8406(2) 0.9234(4) 0.0161(13) Uani 1 1 d . . .
H9 H 0.5245 0.8107 0.9661 0.019 Uiso 1 1 calc R . .
C10 C 0.6545(5) 0.8551(2) 0.9389(4) 0.0196(13) Uani 1 1 d . . .
H10A H 0.6989 0.8309 0.9030 0.024 Uiso 1 1 calc R . .
H10B H 0.6721 0.8529 1.0127 0.024 Uiso 1 1 calc R . .
C11 C 0.6843(4) 0.9079(2) 0.9004(4) 0.0150(12) Uani 1 1 d . . .
H11 H 0.6877 0.9078 0.8241 0.018 Uiso 1 1 calc R . .
C12 C 0.6029(4) 0.9471(2) 0.9353(4) 0.0153(12) Uani 1 1 d . . .
H12A H 0.6124 0.9528 1.0095 0.018 Uiso 1 1 calc R . .
H12B H 0.6179 0.9785 0.8999 0.018 Uiso 1 1 calc R . .
C13 C 0.0509(4) 1.0269(2) 0.3269(4) 0.0155(12) Uani 1 1 d . . .
H13 H 0.0181 1.0505 0.3757 0.019 Uiso 1 1 calc R . .
C14 C -0.0268(5) 0.9834(2) 0.3123(4) 0.0190(13) Uani 1 1 d . . .
H14A H -0.0488 0.9715 0.3802 0.023 Uiso 1 1 calc R . .
H14B H -0.0908 0.9953 0.2758 0.023 Uiso 1 1 calc R . .
C15 C 0.0206(4) 0.9400(2) 0.2519(4) 0.0175(13) Uani 1 1 d . . .
H15 H -0.0308 0.9121 0.2547 0.021 Uiso 1 1 calc R . .
C16 C 0.1271(4) 0.9220(2) 0.3009(4) 0.0169(13) Uani 1 1 d . . .
H16A H 0.1121 0.9058 0.3668 0.020 Uiso 1 1 calc R . .
H16B H 0.1590 0.8971 0.2555 0.020 Uiso 1 1 calc R . .
C17 C 0.2088(4) 0.9640(2) 0.3199(4) 0.0145(12) Uani 1 1 d . . .
H17 H 0.2376 0.9748 0.2527 0.017 Uiso 1 1 calc R . .
C18 C 0.1585(4) 1.0097(2) 0.3747(4) 0.0150(12) Uani 1 1 d . . .
H18A H 0.1474 1.0014 0.4474 0.018 Uiso 1 1 calc R . .
H18B H 0.2091 1.0374 0.3723 0.018 Uiso 1 1 calc R . .
N1 N 0.2701(4) 0.83396(18) 0.4159(3) 0.0155(10) Uani 1 1 d . . .
H1A H 0.2440 0.8527 0.4682 0.019 Uiso 1 1 calc R . .
H1B H 0.2138 0.8257 0.3745 0.019 Uiso 1 1 calc R . .
N2 N 0.4472(4) 0.81788(17) 0.2704(3) 0.0144(10) Uani 1 1 d . . .
H2C H 0.4084 0.8076 0.2147 0.017 Uiso 1 1 calc R . .
H2D H 0.5116 0.8281 0.2466 0.017 Uiso 1 1 calc R . .
N3 N 0.5757(4) 0.82908(18) 0.5955(3) 0.0147(10) Uani 1 1 d . . .
H3A H 0.6388 0.8396 0.5693 0.018 Uiso 1 1 calc R . .
H3B H 0.5880 0.8000 0.6291 0.018 Uiso 1 1 calc R . .
N4 N 0.4610(4) 0.93427(18) 0.7994(3) 0.0148(10) Uani 1 1 d . . .
H4C H 0.4824 0.9644 0.7759 0.018 Uiso 1 1 calc R . .
H4D H 0.3887 0.9333 0.7922 0.018 Uiso 1 1 calc R . .
N5 N 0.5126(4) 0.82670(19) 0.8122(3) 0.0165(11) Uani 1 1 d . . .
H5A H 0.4453 0.8142 0.8096 0.020 Uiso 1 1 calc R . .
H5B H 0.5576 0.8018 0.7942 0.020 Uiso 1 1 calc R . .
N6 N 0.7933(4) 0.92123(19) 0.9450(3) 0.0165(11) Uani 1 1 d . . .
H6C H 0.8372 0.8951 0.9325 0.020 Uiso 1 1 calc R . .
H6D H 0.7861 0.9231 1.0146 0.020 Uiso 1 1 calc R . .
N7 N 0.9351(4) 0.94630(19) 0.7740(3) 0.0185(11) Uani 1 1 d . . .
H7A H 0.9999 0.9341 0.7935 0.022 Uiso 1 1 calc R . .
H7B H 0.8918 0.9198 0.7619 0.022 Uiso 1 1 calc R . .
N8 N 0.9667(4) 1.04577(19) 0.8592(3) 0.0187(11) Uani 1 1 d . . .
H8C H 0.9397 1.0726 0.8925 0.022 Uiso 1 1 calc R . .
H8D H 1.0331 1.0404 0.8858 0.022 Uiso 1 1 calc R . .
N9 N 0.2994(3) 0.94337(18) 0.3859(3) 0.0143(10) Uani 1 1 d . . .
H9A H 0.2739 0.9367 0.4497 0.017 Uiso 1 1 calc R . .
H9B H 0.3502 0.9673 0.3931 0.017 Uiso 1 1 calc R . .
Br1 Br 0.81128(5) 1.03166(2) 1.05063(4) 0.02093(14) Uani 1 1 d . . .
Br2 Br 0.48559(5) 0.93305(2) 0.22529(4) 0.01864(14) Uani 1 1 d . . .
Br3 Br 0.53801(5) 0.94626(2) 0.56979(4) 0.01922(14) Uani 1 1 d . . .
Br4 Br 0.16479(5) 0.15940(2) 0.33124(5) 0.02390(15) Uani 1 1 d . . .
Br5 Br 0.41088(5) 0.29109(2) 0.28537(4) 0.02323(15) Uani 1 1 d . . .
Br6 Br 0.78573(5) 0.08981(3) 0.36169(4) 0.02510(15) Uani 1 1 d . . .
Pd1 Pd 0.87376(3) 0.985123(17) 0.89887(3) 0.01443(11) Uani 1 1 d . . .
Pd2 Pd 0.37170(3) 0.879444(17) 0.32960(3) 0.01238(11) Uani 1 1 d . . .
Pd3 Pd 0.52278(3) 0.881309(17) 0.70118(3) 0.01293(11) Uani 1 1 d . . .
O1 O 0.1832(4) 0.27500(18) 0.4108(3) 0.0273(11) Uani 1 1 d D . .
H21 H 0.239(4) 0.285(2) 0.378(4) 0.041 Uiso 1 1 d D . .
H22 H 0.179(5) 0.293(2) 0.463(3) 0.041 Uiso 1 1 d D . .
O2 O 0.6938(4) 0.21938(17) 0.1277(3) 0.0283(10) Uani 1 1 d D . .
H23 H 0.680(6) 0.218(2) 0.0624(19) 0.042 Uiso 1 1 d D . .
H24 H 0.691(6) 0.2514(9) 0.140(4) 0.042 Uiso 1 1 d D . .
O3 O 0.2246(4) 0.08732(19) 0.8301(3) 0.0301(11) Uani 1 1 d D . .
H31 H 0.259(5) 0.0697(19) 0.785(4) 0.045 Uiso 1 1 d D . .
H32 H 0.226(6) 0.1168(11) 0.803(5) 0.045 Uiso 1 1 d D . .
O5 O 0.0098(4) 0.14004(19) 0.9975(4) 0.0348(11) Uani 1 1 d D . .
H51 H -0.039(4) 0.148(3) 1.040(4) 0.052 Uiso 1 1 d D . .
H52 H -0.001(6) 0.160(2) 0.946(4) 0.052 Uiso 1 1 d D . .
O4 O 0.7098(3) 0.97001(18) 0.3547(3) 0.0289(11) Uani 1 1 d D . .
H41 H 0.6424(18) 0.969(2) 0.364(5) 0.043 Uiso 1 1 d D . .
H42 H 0.727(5) 1.0003(11) 0.366(6) 0.043 Uiso 1 1 d D . .
O6 O 0.8752(4) 0.1619(2) 0.1630(4) 0.0432(13) Uani 1 1 d D . .
H61 H 0.854(6) 0.139(2) 0.206(5) 0.065 Uiso 1 1 d D . .
H62 H 0.820(4) 0.182(2) 0.163(6) 0.065 Uiso 1 1 d D . .
O7 O 0.8387(4) 0.8140(2) 0.2905(4) 0.0400(12) Uani 1 1 d D . .
H71 H 0.902(3) 0.808(3) 0.268(6) 0.060 Uiso 1 1 d D . .
H72 H 0.848(5) 0.8412(18) 0.323(6) 0.060 Uiso 1 1 d D . .
O8 O 0.8462(5) 0.2972(2) 0.3339(4) 0.0485(15) Uani 1 1 d D . .
H81 H 0.856(7) 0.2662(10) 0.348(7) 0.073 Uiso 1 1 d D . .
H82 H 0.783(6) 0.294(3) 0.297(6) 0.073 Uiso 1 1 d D . .
O9 O 0.9192(4) 0.2026(2) 0.4057(5) 0.0564(16) Uani 1 1 d D . .
H91 H 0.986(2) 0.196(3) 0.402(7) 0.085 Uiso 1 1 d D . .
H92 H 0.887(5) 0.178(2) 0.378(7) 0.085 Uiso 1 1 d D . .
O10 O 0.1781(6) 0.1120(2) 0.5691(4) 0.0679(19) Uani 1 1 d D . .
H101 H 0.238(5) 0.128(4) 0.557(7) 0.102 Uiso 1 1 d D . .
H102 H 0.145(6) 0.116(4) 0.510(4) 0.102 Uiso 1 1 d D . .

loop_
_atom_site_aniso_label
_atom_site_aniso_U_11
_atom_site_aniso_U_22
_atom_site_aniso_U_33
_atom_site_aniso_U_23
_atom_site_aniso_U_13
_atom_site_aniso_U_12
C1 0.016(3) 0.006(3) 0.019(3) 0.003(2) -0.001(2) -0.003(2)
C2 0.014(3) 0.015(3) 0.018(3) 0.004(2) -0.004(2) -0.001(2)
C3 0.019(3) 0.012(3) 0.015(3) -0.006(2) -0.002(2) 0.000(2)
C4 0.017(3) 0.015(3) 0.019(3) 0.001(2) -0.003(2) 0.003(2)
C5 0.012(3) 0.019(3) 0.013(3) 0.002(2) -0.006(2) 0.003(2)
C6 0.017(3) 0.012(3) 0.014(3) 0.003(2) 0.001(2) 0.003(2)
C7 0.018(3) 0.018(3) 0.010(2) -0.007(2) 0.001(2) 0.003(3)
C8 0.024(3) 0.016(3) 0.015(3) -0.005(2) 0.003(2) -0.005(3)
C9 0.024(3) 0.012(3) 0.012(3) 0.000(2) -0.002(2) -0.003(3)
C10 0.025(3) 0.015(3) 0.018(3) 0.000(3) -0.003(2) -0.004(3)
C11 0.013(3) 0.018(3) 0.014(3) 0.003(2) -0.003(2) 0.001(2)
C12 0.019(3) 0.015(3) 0.012(3) 0.000(2) -0.002(2) -0.001(2)
C13 0.011(3) 0.019(3) 0.017(3) -0.002(2) 0.008(2) 0.001(2)
C14 0.014(3) 0.020(4) 0.024(3) 0.004(3) -0.002(2) 0.002(3)
C15 0.014(3) 0.014(3) 0.025(3) 0.000(3) -0.001(2) -0.005(2)
C16 0.019(3) 0.014(3) 0.018(3) 0.000(2) -0.003(2) 0.000(3)
C17 0.013(3) 0.014(3) 0.017(3) 0.002(2) -0.004(2) 0.001(2)
C18 0.013(3) 0.018(3) 0.014(3) -0.003(2) -0.002(2) -0.003(2)
N1 0.014(2) 0.014(3) 0.018(2) -0.002(2) -0.0030(19) 0.000(2)
N2 0.018(3) 0.012(3) 0.012(2) -0.001(2) -0.0038(18) -0.001(2)
N3 0.014(2) 0.015(3) 0.015(2) 0.001(2) -0.0030(18) 0.002(2)
N4 0.016(2) 0.008(3) 0.021(2) -0.004(2) -0.0026(19) 0.000(2)
N5 0.017(3) 0.019(3) 0.014(2) 0.000(2) -0.0012(18) 0.003(2)
N6 0.014(2) 0.018(3) 0.017(2) 0.002(2) -0.0026(19) 0.001(2)
N7 0.013(2) 0.019(3) 0.024(2) -0.003(2) -0.0045(19) 0.001(2)
N8 0.014(2) 0.019(3) 0.023(2) 0.000(2) -0.0053(19) 0.001(2)
N9 0.009(2) 0.019(3) 0.015(2) 0.002(2) 0.0014(18) -0.001(2)
Br1 0.0194(3) 0.0228(4) 0.0206(3) -0.0039(3) -0.0013(2) 0.0017(3)
Br2 0.0227(3) 0.0169(3) 0.0164(3) -0.0002(2) 0.0033(2) -0.0029(3)
Br3 0.0256(3) 0.0157(3) 0.0163(3) 0.0031(2) -0.0031(2) -0.0032(3)
Br4 0.0235(3) 0.0198(4) 0.0283(3) 0.0003(3) -0.0039(2) -0.0008(3)
Br5 0.0246(3) 0.0180(4) 0.0270(3) 0.0034(3) -0.0039(2) 0.0032(3)
Br6 0.0248(3) 0.0261(4) 0.0245(3) 0.0018(3) 0.0054(2) 0.0057(3)
Pd1 0.0133(2) 0.0144(3) 0.0155(2) 0.00016(18) -0.00331(16) 0.00059(18)
Pd2 0.0125(2) 0.0121(2) 0.01251(19) 0.00048(17) -0.00156(16) 0.00041(18)
Pd3 0.0149(2) 0.0121(2) 0.0117(2) -0.00043(17) -0.00232(16) 0.00035(18)
O1 0.027(3) 0.033(3) 0.021(2) -0.001(2) 0.0000(18) 0.002(2)
O2 0.033(3) 0.022(3) 0.029(2) 0.002(2) -0.001(2) -0.005(2)
O3 0.039(3) 0.029(3) 0.022(2) 0.003(2) -0.003(2) 0.003(2)
O5 0.034(3) 0.028(3) 0.042(3) 0.002(2) 0.004(2) 0.008(2)
O4 0.022(2) 0.030(3) 0.034(2) -0.002(2) 0.003(2) -0.002(2)
O6 0.037(3) 0.041(4) 0.052(3) 0.009(3) 0.008(2) 0.004(3)
O7 0.034(3) 0.034(3) 0.052(3) -0.010(3) 0.006(2) -0.007(2)
O8 0.046(3) 0.056(4) 0.044(3) -0.021(3) 0.019(2) -0.019(3)
O9 0.035(3) 0.070(5) 0.065(4) -0.024(3) 0.015(3) -0.014(3)
O10 0.123(6) 0.047(4) 0.034(3) -0.002(3) -0.003(3) 0.029(4)

loop_
_atom_type_symbol
_atom_type_description
_atom_type_scat_dispersion_real
_atom_type_scat_dispersion_imag
_atom_type_scat_source
C C 0.0033 0.0016 'International Tables Vol C Tables 4.2.6.8 and 6.1.1.4'
H H 0.0000 0.0000 'International Tables Vol C Tables 4.2.6.8 and 6.1.1.4'
N N 0.0061 0.0033 'International Tables Vol C Tables 4.2.6.8 and 6.1.1.4'
Br Br -0.2901 2.4595 'International Tables Vol C Tables 4.2.6.8 and 6.1.1.4'
Pd Pd -0.9988 1.0072 'International Tables Vol C Tables 4.2.6.8 and 6.1.1.4'
O O 0.0106 0.0060 'International Tables Vol C Tables 4.2.6.8 and 6.1.1.4'

loop_
_geom_angle_atom_site_label_1
_geom_angle_atom_site_label_2
_geom_angle_atom_site_label_3
_geom_angle
_geom_angle_site_symmetry_1
_geom_angle_site_symmetry_3
_geom_angle_publ_flag
N1 C1 C2 111.1(4) . . ?
N1 C1 C6 110.4(4) . . ?
C2 C1 C6 111.2(4) . . ?
C1 C2 C3 113.9(5) . . ?
N2 C3 C2 110.6(5) . . ?
N2 C3 C4 111.2(5) . . ?
C2 C3 C4 110.8(4) . . ?
C5 C4 C3 112.3(4) . . ?
N3 C5 C6 109.8(4) . . ?
N3 C5 C4 111.8(4) . . ?
C6 C5 C4 111.1(5) . . ?
C5 C6 C1 112.3(4) . . ?
N4 C7 C12 110.9(4) . . ?
N4 C7 C8 110.4(4) . . ?
C12 C7 C8 112.1(5) . . ?
C9 C8 C7 112.1(5) . . ?
N5 C9 C10 111.8(4) . . ?
N5 C9 C8 109.3(4) . . ?
C10 C9 C8 113.4(5) . . ?
C9 C10 C11 115.3(5) . . ?
N6 C11 C12 108.7(4) . . ?
N6 C11 C10 108.2(4) . . ?
C12 C11 C10 111.7(5) . . ?
C7 C12 C11 113.9(5) . . ?
N7 C13 C14 109.9(4) 3_676 . ?
N7 C13 C18 112.4(4) 3_676 . ?
C14 C13 C18 111.7(5) . . ?
C15 C14 C13 113.4(5) . . ?
N8 C15 C14 110.0(5) 3_676 . ?
N8 C15 C16 111.8(5) 3_676 . ?
C14 C15 C16 111.6(5) . . ?
C17 C16 C15 113.7(5) . . ?
N9 C17 C16 108.1(4) . . ?
N9 C17 C18 109.7(4) . . ?
C16 C17 C18 112.4(5) . . ?
C13 C18 C17 114.2(4) . . ?
C1 N1 Pd2 119.6(3) . . ?
C3 N2 Pd2 120.1(3) . . ?
C5 N3 Pd3 114.0(3) . . ?
C7 N4 Pd3 120.5(3) . . ?
C9 N5 Pd3 118.3(4) . . ?
C11 N6 Pd1 121.4(3) . . ?
C13 N7 Pd1 118.8(4) 3_676 . ?
C15 N8 Pd1 120.4(4) 3_676 . ?
C17 N9 Pd2 115.5(3) . . ?
N8 Pd1 N7 89.39(19) . . ?
N8 Pd1 N6 174.59(18) . . ?
N7 Pd1 N6 89.59(19) . . ?
N8 Pd1 Br1 88.96(14) . . ?
N7 Pd1 Br1 176.81(13) . . ?
N6 Pd1 Br1 91.80(13) . . ?
N2 Pd2 N9 177.72(19) . . ?
N2 Pd2 N1 90.74(18) . . ?
N9 Pd2 N1 91.54(18) . . ?
N2 Pd2 Br2 89.75(13) . . ?
N9 Pd2 Br2 87.97(13) . . ?
N1 Pd2 Br2 178.23(12) . . ?
N5 Pd3 N4 92.04(19) . . ?
N5 Pd3 N3 90.00(18) . . ?
N4 Pd3 N3 175.91(17) . . ?
N5 Pd3 Br3 179.07(13) . . ?
N4 Pd3 Br3 88.19(13) . . ?
N3 Pd3 Br3 89.83(13) . . ?

loop_
_geom_bond_atom_site_label_1
_geom_bond_atom_site_label_2
_geom_bond_distance
_geom_bond_site_symmetry_2
_geom_bond_publ_flag
C1 N1 1.492(7) . ?
C1 C2 1.508(8) . ?
C1 C6 1.525(7) . ?
C2 C3 1.520(8) . ?
C3 N2 1.490(7) . ?
C3 C4 1.534(7) . ?
C4 C5 1.522(8) . ?
C5 N3 1.485(6) . ?
C5 C6 1.526(8) . ?
C7 N4 1.497(6) . ?
C7 C12 1.521(8) . ?
C7 C8 1.536(8) . ?
C8 C9 1.523(8) . ?
C9 N5 1.503(6) . ?
C9 C10 1.515(8) . ?
C10 C11 1.538(8) . ?
C11 N6 1.504(7) . ?
C11 C12 1.526(8) . ?
C13 N7 1.490(7) 3_676 ?
C13 C14 1.519(8) . ?
C13 C18 1.532(7) . ?
C14 C15 1.516(8) . ?
C15 N8 1.487(7) 3_676 ?
C15 C16 1.534(8) . ?
C16 C17 1.529(8) . ?
C17 N9 1.504(6) . ?
C17 C18 1.542(8) . ?
N1 Pd2 2.078(5) . ?
N2 Pd2 2.041(5) . ?
N3 Pd3 2.057(4) . ?
N4 Pd3 2.048(4) . ?
N5 Pd3 2.042(5) . ?
N6 Pd1 2.065(5) . ?
N7 C13 1.490(7) 3_676 ?
N7 Pd1 2.061(5) . ?
N8 C15 1.487(7) 3_676 ?
N8 Pd1 2.053(5) . ?
N9 Pd2 2.061(5) . ?
Br1 Pd1 2.4433(7) . ?
Br2 Pd2 2.4243(7) . ?
Br3 Pd3 2.4260(7) . ?
